data_7155218
loop_
_publ_author_name
'Stark, Daniel G.'
'Young, Claire M.'
'O'Riordan, Timothy J C'
'Slawin, Alexandra M. Z.'
'Smith, Andrew D.'

_publ_section_title
;
 Enantioselective isothiourea-catalysed trans-dihydropyridinone synthesis
 using saccharin-derived ketimines: scope and limitations.
;
_journal_issue 34
_journal_name_full 'Organic &amp; biomolecular chemistry'
_journal_page_first 8068
_journal_page_last 8073
_journal_paper_doi 10.1039/c6ob01473a
_journal_volume 14
_journal_year 2016
_chemical_absolute_configuration ad
_chemical_formula_moiety 'C23 H16 Br N O3 S, 0.5(C H Cl3)'
_chemical_formula_sum 'C23.5 H16.5 Br Cl1.5 N O3 S'
_chemical_formula_weight 526.03
_space_group_crystal_system monoclinic
_space_group_IT_number 4
_space_group_name_Hall 'P 2yb'
_space_group_name_H-M_alt 'P 1 21 1'
_symmetry_space_group_name_Hall 'P 2yb'
_symmetry_space_group_name_H-M 'P 1 21 1'
_atom_sites_solution_hydrogens geom
_atom_sites_solution_primary direct
_atom_sites_solution_secondary difmap
_audit_creation_date 2016-07-07
_audit_creation_method 'by CrystalStructure 4.2'
_audit_update_record
;
2016-07-08 deposited with the CCDC.
2016-07-26 downloaded from the CCDC.
;
_cell_angle_alpha 90.0000
_cell_angle_beta 93.140(5)
_cell_angle_gamma 90.0000
_cell_formula_units_Z 4
_cell_length_a 14.189(3)
_cell_length_b 10.9261(18)
_cell_length_c 14.233(3)
_cell_measurement_reflns_used 5892
_cell_measurement_temperature 93
_cell_measurement_theta_max 27.30
_cell_measurement_theta_min 2.40
_cell_volume 2203.2(8)
_computing_cell_refinement 'CrystalClear-SM Expert 2.1 b45'
_computing_data_collection 'CrystalClear-SM Expert 2.1 b45 (Rigaku, 2015)'
_computing_data_reduction 'CrystalClear-SM Expert 2.1 b45'
_computing_molecular_graphics 'CrystalStructure 4.2'
_computing_publication_material 'CrystalStructure 4.2 (Rigaku, 2015)'
_computing_structure_refinement 'SHELXL Version 2014/7 (Sheldrick, 2008)'
_computing_structure_solution 'SIR2011 (Burla, et al., 2012)'
_diffrn_ambient_temperature 93
_diffrn_detector_area_resol_mean 5.814
_diffrn_measured_fraction_theta_full 0.979
_diffrn_measured_fraction_theta_max 0.976
_diffrn_measurement_device_type 'Rigaku XtaLAB P200'
_diffrn_measurement_method \w
_diffrn_radiation_type 'Mo K\a'
_diffrn_radiation_wavelength 0.71075
_diffrn_reflns_av_R_equivalents 0.0607
_diffrn_reflns_Laue_measured_fraction_full 0.979
_diffrn_reflns_Laue_measured_fraction_max 0.976
_diffrn_reflns_limit_h_max 16
_diffrn_reflns_limit_h_min -14
_diffrn_reflns_limit_k_max 13
_diffrn_reflns_limit_k_min -10
_diffrn_reflns_limit_l_max 17
_diffrn_reflns_limit_l_min -11
_diffrn_reflns_number 11136
_diffrn_reflns_point_group_measured_fraction_full 0.796
_diffrn_reflns_point_group_measured_fraction_max 0.793
_diffrn_reflns_theta_full 25.242
_diffrn_reflns_theta_max 25.305
_diffrn_reflns_theta_min 2.351
_diffrn_standards_number 0
_exptl_absorpt_coefficient_mu 2.174
_exptl_absorpt_correction_T_max 0.957
_exptl_absorpt_correction_T_min 0.513
_exptl_absorpt_correction_type multi-scan
_exptl_absorpt_process_details 'REQAB (Rigaku, 1998)'
_exptl_crystal_colour colorless
_exptl_crystal_density_diffrn 1.586
_exptl_crystal_density_method 'not measured'
_exptl_crystal_description prism
_exptl_crystal_F_000 1060.00
_exptl_crystal_size_max 0.240
_exptl_crystal_size_mid 0.020
_exptl_crystal_size_min 0.020
_refine_diff_density_max 0.91
_refine_diff_density_min -0.50
_refine_ls_abs_structure_details
;
 Flack x determined using 1648 quotients [(I+)-(I-)]/[(I+)+(I-)]
 (Parsons, Flack and Wagner, Acta Cryst. B69 (2013) 249-259).
;
_refine_ls_abs_structure_Flack 0.008(9)
_refine_ls_extinction_method none
_refine_ls_goodness_of_fit_ref 0.918
_refine_ls_hydrogen_treatment constr
_refine_ls_number_parameters 559
_refine_ls_number_reflns 6360
_refine_ls_number_restraints 1
_refine_ls_R_factor_all 0.0565
_refine_ls_R_factor_gt 0.0465
_refine_ls_shift/su_max 0.000
_refine_ls_structure_factor_coef Fsqd
_refine_ls_weighting_details 'w = 1/[\s^2^(Fo^2^)+(0.0451P)^2^] where P=(Fo^2^+2Fc^2^)/3'
_refine_ls_weighting_scheme calc
_refine_ls_wR_factor_gt 0.1089
_refine_ls_wR_factor_ref 0.1125
_reflns_Friedel_coverage 0.537
_reflns_Friedel_fraction_full 0.591
_reflns_Friedel_fraction_max 0.587
_reflns_number_gt 5304
_reflns_number_total 6360
_reflns_threshold_expression F^2^>2.0\s(F^2^)
_cod_data_source_file c6ob01473a2.cif
_cod_data_source_block 31
_cod_depositor_comments
;
The following automatic conversions were performed:

'_chemical_absolute_configuration' value 'ad ' changed to 'ad'
according to
/usr/data/users/saulius/crontab/automatic-downloads/rss-feeds/RSC/lib/dictionaries/cif_core.dic
dictionary named 'cif_core.dic' version 2.4.2 from 2011-04-26.

Automatic conversion script
Id: cif_fix_values 4268 2015-11-12 08:31:59Z antanas 

 Adding full bibliography for 7155218.cif.

2017-03-08
Z value and formula fixed to values more according to usual
chemical conventions.                 miguel
;
_cod_original_formula_sum 'C47 H33 Br2 Cl3 N2 O6 S2'
_cod_original_formula_weight 1052.07
_cod_original_formula_moiety 'C47 H33 Br2 Cl3 N2 O6 S2'
_cod_original_formula_units_Z 2
_cod_database_code 7155218

loop_
_space_group_symop_id
_space_group_symop_operation_xyz
1 +X,+Y,+Z
2 -X,1/2+Y,-Z

loop_
_atom_site_label
_atom_site_type_symbol
_atom_site_fract_x
_atom_site_fract_y
_atom_site_fract_z
_atom_site_U_iso_or_equiv
_atom_site_adp_type
_atom_site_occupancy
_atom_site_site_symmetry_order
_atom_site_calc_flag
_atom_site_refinement_flags_posn
_atom_site_refinement_flags_adp
Br22 Br 0.32256(6) 0.06374(9) 0.98717(6) 0.0275(2) Uani 1 1 d . .
Br52 Br 0.47333(7) -0.14736(8) 0.18503(6) 0.0294(2) Uani 1 1 d . .
Cl1 Cl 0.34895(19) 0.6227(2) 0.83469(17) 0.0373(6) Uani 1 1 d . .
Cl2 Cl 0.41328(18) 0.5693(3) 1.02691(17) 0.0435(6) Uani 1 1 d . .
Cl3 Cl 0.4749(2) 0.7906(2) 0.93658(18) 0.0449(7) Uani 1 1 d . .
S1 S -0.07938(17) 0.7623(2) 0.68576(15) 0.0232(5) Uani 1 1 d . .
S31 S 0.16921(18) 0.5107(2) 0.58581(15) 0.0252(5) Uani 1 1 d . .
O2 O -0.1548(4) 0.5246(5) 0.7329(4) 0.0224(14) Uani 1 1 d . .
O11 O -0.0909(5) 0.7129(6) 0.5932(4) 0.0330(16) Uani 1 1 d . .
O12 O -0.1589(4) 0.8193(6) 0.7250(4) 0.0299(15) Uani 1 1 d . .
O32 O 0.2298(4) 0.2755(6) 0.6617(4) 0.0267(15) Uani 1 1 d . .
O41 O 0.0775(5) 0.4583(6) 0.5840(4) 0.0346(17) Uani 1 1 d . .
O42 O 0.2065(5) 0.5636(6) 0.6715(4) 0.0372(16) Uani 1 1 d . .
N1 N -0.0329(5) 0.6547(7) 0.7608(5) 0.0218(17) Uani 1 1 d . .
N31 N 0.2481(5) 0.4095(7) 0.5446(5) 0.0223(17) Uani 1 1 d . .
C2 C -0.0753(6) 0.5411(8) 0.7680(5) 0.021(2) Uani 1 1 d . .
C3 C -0.0148(6) 0.4452(8) 0.8161(6) 0.0192(19) Uani 1 1 d . .
H3 H 0.0291 0.4163 0.7682 0.023 Uiso 1 1 calc R U
C4 C 0.0501(6) 0.4952(8) 0.9011(5) 0.021(2) Uani 1 1 d . .
H4 H 0.0102 0.5105 0.9557 0.025 Uiso 1 1 calc R U
C5 C 0.0935(7) 0.6132(8) 0.8729(6) 0.023(2) Uani 1 1 d . .
H5 H 0.1523 0.6367 0.9025 0.028 Uiso 1 1 calc R U
C6 C 0.0536(6) 0.6860(8) 0.8086(6) 0.021(2) Uani 1 1 d . .
C7 C 0.0842(7) 0.8050(8) 0.7713(6) 0.024(2) Uani 1 1 d . .
C8 C 0.1630(6) 0.8722(8) 0.7956(6) 0.025(2) Uani 1 1 d . .
H8 H 0.2062 0.8435 0.8440 0.030 Uiso 1 1 calc R U
C9 C 0.1808(7) 0.9820(9) 0.7505(6) 0.029(2) Uani 1 1 d . .
H9 H 0.2366 1.0269 0.7669 0.035 Uiso 1 1 calc R U
C10 C 0.1157(6) 1.0263(9) 0.6805(6) 0.028(2) Uani 1 1 d . .
H10 H 0.1280 1.1013 0.6496 0.033 Uiso 1 1 calc R U
C11 C 0.0357(7) 0.9633(9) 0.6564(6) 0.029(2) Uani 1 1 d . .
H11 H -0.0088 0.9937 0.6099 0.034 Uiso 1 1 calc R U
C12 C 0.0209(6) 0.8530(9) 0.7019(5) 0.0224(19) Uani 1 1 d . .
C13 C -0.0702(6) 0.3343(8) 0.8430(5) 0.0197(19) Uani 1 1 d . .
C14 C -0.0448(7) 0.2173(8) 0.8161(6) 0.024(2) Uani 1 1 d . .
H14 H 0.0095 0.2063 0.7809 0.028 Uiso 1 1 calc R U
C15 C -0.0974(7) 0.1168(8) 0.8396(6) 0.028(2) Uani 1 1 d . .
H15 H -0.0783 0.0375 0.8209 0.034 Uiso 1 1 calc R U
C16 C -0.1781(7) 0.1296(8) 0.8901(6) 0.025(2) Uani 1 1 d . .
H16 H -0.2151 0.0606 0.9051 0.030 Uiso 1 1 calc R U
C17 C -0.2026(7) 0.2462(9) 0.9175(6) 0.028(2) Uani 1 1 d . .
H17 H -0.2571 0.2569 0.9525 0.033 Uiso 1 1 calc R U
C18 C -0.1498(6) 0.3477(9) 0.8955(5) 0.0222(19) Uani 1 1 d . .
H18 H -0.1678 0.4266 0.9160 0.027 Uiso 1 1 calc R U
C19 C 0.1217(7) 0.3974(8) 0.9281(5) 0.022(2) Uani 1 1 d . .
C20 C 0.1920(6) 0.3689(8) 0.8684(5) 0.021(2) Uani 1 1 d . .
H20 H 0.1983 0.4169 0.8134 0.026 Uiso 1 1 calc R U
C21 C 0.2536(6) 0.2722(8) 0.8863(6) 0.0215(19) Uani 1 1 d . .
H21 H 0.3013 0.2537 0.8443 0.026 Uiso 1 1 calc R U
C22 C 0.2440(6) 0.2029(9) 0.9669(6) 0.024(2) Uani 1 1 d . .
C23 C 0.1752(7) 0.2315(9) 1.0299(6) 0.024(2) Uani 1 1 d . .
H23 H 0.1707 0.1853 1.0860 0.029 Uiso 1 1 calc R U
C24 C 0.1138(6) 0.3274(8) 1.0104(5) 0.023(2) Uani 1 1 d . .
H24 H 0.0662 0.3461 1.0525 0.028 Uiso 1 1 calc R U
C32 C 0.2618(6) 0.2971(8) 0.5860(6) 0.0200(19) Uani 1 1 d . .
C33 C 0.3121(7) 0.2046(8) 0.5265(5) 0.019(2) Uani 1 1 d . .
H33 H 0.2634 0.1734 0.4789 0.023 Uiso 1 1 calc R U
C34 C 0.3919(6) 0.2640(8) 0.4684(5) 0.0208(19) Uani 1 1 d . .
H34 H 0.4483 0.2795 0.5121 0.025 Uiso 1 1 calc R U
C35 C 0.3602(6) 0.3827(8) 0.4261(6) 0.022(2) Uani 1 1 d . .
H35 H 0.3889 0.4107 0.3713 0.026 Uiso 1 1 calc R U
C36 C 0.2938(7) 0.4510(8) 0.4615(5) 0.023(2) Uani 1 1 d . .
C37 C 0.2552(6) 0.5693(9) 0.4340(5) 0.0202(18) Uani 1 1 d . .
C38 C 0.2786(7) 0.6458(9) 0.3591(6) 0.025(2) Uani 1 1 d . .
H38 H 0.3261 0.6221 0.3183 0.030 Uiso 1 1 calc R U
C39 C 0.2322(7) 0.7547(9) 0.3460(6) 0.030(2) Uani 1 1 d . .
H39 H 0.2490 0.8062 0.2958 0.036 Uiso 1 1 calc R U
C40 C 0.1620(7) 0.7930(9) 0.4028(6) 0.030(2) Uani 1 1 d . .
H40 H 0.1316 0.8694 0.3913 0.036 Uiso 1 1 calc R U
C41 C 0.1357(7) 0.7198(8) 0.4769(6) 0.028(2) Uani 1 1 d . .
H41 H 0.0866 0.7437 0.5157 0.034 Uiso 1 1 calc R U
C42 C 0.1836(6) 0.6113(8) 0.4917(5) 0.021(2) Uani 1 1 d . .
C43 C 0.3465(6) 0.0949(8) 0.5816(5) 0.020(2) Uani 1 1 d . .
C44 C 0.3210(7) -0.0223(9) 0.5516(6) 0.026(2) Uani 1 1 d . .
H44 H 0.2811 -0.0324 0.4964 0.032 Uiso 1 1 calc R U
C45 C 0.3533(7) -0.1245(9) 0.6013(7) 0.034(2) Uani 1 1 d . .
H45 H 0.3353 -0.2041 0.5803 0.041 Uiso 1 1 calc R U
C46 C 0.4119(6) -0.1108(9) 0.6818(6) 0.028(2) Uani 1 1 d . .
H46 H 0.4337 -0.1807 0.7162 0.033 Uiso 1 1 calc R U
C47 C 0.4385(7) 0.0054(9) 0.7116(6) 0.028(2) Uani 1 1 d . .
H47 H 0.4789 0.0150 0.7666 0.034 Uiso 1 1 calc R U
C48 C 0.4063(7) 0.1085(9) 0.6617(6) 0.027(2) Uani 1 1 d . .
H48 H 0.4252 0.1879 0.6824 0.033 Uiso 1 1 calc R U
C49 C 0.4183(6) 0.1700(8) 0.3965(6) 0.020(2) Uani 1 1 d . .
C50 C 0.3575(6) 0.1495(9) 0.3183(6) 0.024(2) Uani 1 1 d . .
H50 H 0.3041 0.2008 0.3066 0.029 Uiso 1 1 calc R U
C51 C 0.3749(6) 0.0531(9) 0.2563(5) 0.024(2) Uani 1 1 d . .
H51 H 0.3324 0.0372 0.2039 0.029 Uiso 1 1 calc R U
C52 C 0.4526(7) -0.0167(8) 0.2721(6) 0.025(2) Uani 1 1 d . .
C53 C 0.5166(7) 0.0034(9) 0.3461(6) 0.025(2) Uani 1 1 d . .
H53 H 0.5720 -0.0451 0.3543 0.030 Uiso 1 1 calc R U
C54 C 0.4981(6) 0.0966(8) 0.4088(6) 0.023(2) Uani 1 1 d . .
H54 H 0.5410 0.1105 0.4613 0.028 Uiso 1 1 calc R U
C61 C 0.4410(7) 0.6359(9) 0.9191(6) 0.029(2) Uani 1 1 d . .
H61 H 0.4964 0.5908 0.8956 0.035 Uiso 1 1 calc R U

loop_
_atom_site_aniso_label
_atom_site_aniso_U_11
_atom_site_aniso_U_22
_atom_site_aniso_U_33
_atom_site_aniso_U_23
_atom_site_aniso_U_13
_atom_site_aniso_U_12
Br22 0.0264(5) 0.0295(5) 0.0265(4) 0.0068(4) 0.0015(4) 0.0053(5)
Br52 0.0397(6) 0.0248(5) 0.0238(4) -0.0021(4) 0.0022(4) 0.0070(5)
Cl1 0.0343(15) 0.0367(14) 0.0408(13) 0.0026(11) 0.0022(11) 0.0010(13)
Cl2 0.0445(15) 0.0467(15) 0.0406(13) 0.0155(13) 0.0148(11) 0.0118(16)
Cl3 0.068(2) 0.0305(14) 0.0364(13) -0.0061(11) 0.0035(13) -0.0049(15)
S1 0.0225(13) 0.0198(12) 0.0269(11) 0.0036(9) -0.0015(9) -0.0004(11)
S31 0.0337(14) 0.0226(12) 0.0198(10) 0.0012(8) 0.0068(9) 0.0059(11)
O2 0.017(3) 0.021(3) 0.029(3) -0.004(2) -0.001(3) -0.002(3)
O11 0.042(4) 0.032(4) 0.024(3) 0.000(3) -0.007(3) -0.005(4)
O12 0.019(3) 0.026(4) 0.045(4) 0.009(3) 0.003(3) 0.001(3)
O32 0.031(4) 0.034(4) 0.016(3) 0.001(3) 0.011(3) -0.001(3)
O41 0.030(4) 0.039(4) 0.036(4) 0.014(3) 0.014(3) 0.003(4)
O42 0.067(5) 0.024(3) 0.021(3) -0.003(3) 0.004(3) 0.004(4)
N1 0.022(4) 0.023(4) 0.020(4) -0.001(3) -0.002(3) 0.002(4)
N31 0.027(5) 0.022(4) 0.019(4) -0.001(3) 0.009(3) -0.003(4)
C2 0.022(5) 0.026(5) 0.016(4) -0.006(3) 0.002(3) -0.009(4)
C3 0.016(5) 0.020(5) 0.021(4) -0.007(3) 0.003(4) 0.000(4)
C4 0.027(5) 0.019(5) 0.016(4) 0.002(3) -0.003(4) 0.000(4)
C5 0.027(5) 0.016(4) 0.025(4) -0.008(3) -0.007(4) 0.002(4)
C6 0.012(5) 0.023(5) 0.026(5) -0.009(4) 0.004(4) -0.007(4)
C7 0.032(6) 0.018(4) 0.021(4) -0.008(3) 0.007(4) 0.002(4)
C8 0.015(5) 0.022(5) 0.038(5) -0.002(4) 0.003(4) 0.000(4)
C9 0.025(5) 0.026(5) 0.038(5) -0.003(4) 0.009(4) -0.006(5)
C10 0.024(5) 0.020(5) 0.041(5) 0.001(4) 0.011(4) 0.000(4)
C11 0.037(6) 0.022(5) 0.027(5) 0.004(4) 0.004(4) 0.004(5)
C12 0.018(5) 0.029(5) 0.021(4) -0.003(4) 0.008(3) -0.004(5)
C13 0.021(5) 0.019(5) 0.019(4) 0.006(3) -0.002(3) 0.000(4)
C14 0.027(5) 0.022(5) 0.022(4) 0.000(4) 0.002(4) 0.001(4)
C15 0.036(6) 0.017(5) 0.032(5) -0.003(4) -0.001(4) 0.004(5)
C16 0.026(5) 0.020(5) 0.029(5) 0.008(4) 0.001(4) -0.007(4)
C17 0.023(5) 0.031(6) 0.030(5) 0.009(4) 0.003(4) -0.005(5)
C18 0.028(5) 0.016(4) 0.023(4) 0.006(4) 0.006(3) 0.005(5)
C19 0.027(5) 0.023(5) 0.015(4) -0.001(3) 0.008(4) -0.006(4)
C20 0.022(5) 0.024(5) 0.019(4) 0.009(4) 0.007(3) -0.003(4)
C21 0.018(5) 0.024(5) 0.023(4) 0.002(4) 0.005(3) 0.001(4)
C22 0.015(5) 0.040(6) 0.018(4) 0.007(4) -0.005(3) -0.005(5)
C23 0.033(6) 0.027(5) 0.013(4) 0.004(3) 0.005(4) -0.003(5)
C24 0.027(5) 0.023(5) 0.020(4) -0.001(3) 0.008(4) 0.002(4)
C32 0.015(5) 0.020(5) 0.024(4) -0.002(4) 0.000(4) 0.000(4)
C33 0.029(5) 0.017(5) 0.011(4) -0.002(3) 0.006(3) -0.010(4)
C34 0.021(5) 0.023(5) 0.019(4) -0.003(3) 0.004(3) -0.002(4)
C35 0.014(5) 0.027(5) 0.024(4) -0.002(3) 0.004(3) -0.005(4)
C36 0.039(6) 0.021(5) 0.008(4) -0.002(3) 0.002(4) -0.001(5)
C37 0.023(5) 0.025(4) 0.012(3) -0.002(4) -0.001(3) -0.002(5)
C38 0.027(5) 0.027(5) 0.021(4) 0.004(4) 0.008(4) -0.003(5)
C39 0.044(6) 0.029(5) 0.019(4) 0.010(4) 0.001(4) -0.008(5)
C40 0.043(6) 0.019(5) 0.026(5) 0.002(4) -0.005(4) -0.002(5)
C41 0.036(6) 0.025(5) 0.023(5) 0.005(4) 0.008(4) 0.011(5)
C42 0.020(5) 0.025(5) 0.019(4) -0.001(3) -0.001(3) 0.002(4)
C43 0.018(5) 0.024(5) 0.020(4) 0.001(3) 0.013(3) 0.002(4)
C44 0.025(5) 0.031(5) 0.024(4) -0.009(4) 0.005(4) -0.002(5)
C45 0.038(6) 0.019(6) 0.045(6) -0.001(4) 0.008(5) -0.005(5)
C46 0.020(5) 0.033(6) 0.031(5) 0.010(4) 0.016(4) 0.010(5)
C47 0.028(6) 0.033(6) 0.023(5) 0.006(4) 0.003(4) -0.004(5)
C48 0.031(6) 0.028(5) 0.023(4) 0.000(4) 0.004(4) -0.008(5)
C49 0.017(5) 0.024(5) 0.021(4) 0.003(4) 0.009(4) -0.003(4)
C50 0.018(5) 0.036(6) 0.020(4) 0.005(4) 0.010(4) 0.005(5)
C51 0.028(5) 0.025(5) 0.020(4) -0.004(4) -0.003(3) 0.013(5)
C52 0.031(6) 0.021(5) 0.025(5) 0.002(4) 0.006(4) 0.005(5)
C53 0.024(5) 0.027(5) 0.025(4) -0.001(4) 0.002(4) 0.011(5)
C54 0.026(5) 0.021(5) 0.023(4) 0.005(3) -0.005(4) -0.001(4)
C61 0.033(6) 0.020(5) 0.035(5) 0.001(4) 0.007(4) 0.000(5)

loop_
_atom_type_symbol
_atom_type_description
_atom_type_scat_dispersion_real
_atom_type_scat_dispersion_imag
_atom_type_scat_source
C C 0.0033 0.0016
;
International Tables for Crystallography
(Vol. C, Tables 4.2.6.8 and 6.1.1.4)
;
H H 0.0000 0.0000
;
International Tables for Crystallography
(Vol. C, Table 6.1.1.4)
;
Br Br -0.2901 2.4595
;
International Tables for Crystallography
(Vol. C, Tables 4.2.6.8 and 6.1.1.4)
;
N N 0.0061 0.0033
;
International Tables for Crystallography
(Vol. C, Tables 4.2.6.8 and 6.1.1.4)
;
O O 0.0106 0.0060
;
International Tables for Crystallography
(Vol. C, Tables 4.2.6.8 and 6.1.1.4)
;
S S 0.1246 0.1234
;
International Tables for Crystallography
(Vol. C, Tables 4.2.6.8 and 6.1.1.4)
;
Cl Cl 0.1484 0.1585
;
International Tables for Crystallography
(Vol. C, Tables 4.2.6.8 and 6.1.1.4)
;

loop_
_geom_angle_atom_site_label_1
_geom_angle_atom_site_label_2
_geom_angle_atom_site_label_3
_geom_angle
O11 S1 O12 118.3(4)
O11 S1 N1 109.9(4)
O12 S1 N1 110.1(4)
O11 S1 C12 112.9(4)
O12 S1 C12 111.0(4)
N1 S1 C12 91.4(4)
O41 S31 O42 118.4(4)
O41 S31 N31 110.6(4)
O42 S31 N31 109.8(4)
O41 S31 C42 112.6(4)
O42 S31 C42 110.2(4)
N31 S31 C42 92.2(4)
C2 N1 C6 123.4(7)
C2 N1 S1 120.7(6)
C6 N1 S1 115.7(6)
C32 N31 C36 124.8(7)
C32 N31 S31 120.9(6)
C36 N31 S31 114.2(6)
O2 C2 N1 119.8(8)
O2 C2 C3 125.3(8)
N1 C2 C3 114.9(7)
C2 C3 C13 112.8(7)
C2 C3 C4 113.9(7)
C13 C3 C4 112.0(7)
C2 C3 H3 105.8
C13 C3 H3 105.8
C4 C3 H3 105.8
C5 C4 C19 113.4(7)
C5 C4 C3 108.9(7)
C19 C4 C3 107.9(7)
C5 C4 H4 108.8
C19 C4 H4 108.8
C3 C4 H4 108.8
C6 C5 C4 122.7(8)
C6 C5 H5 118.6
C4 C5 H5 118.6
C5 C6 N1 121.2(8)
C5 C6 C7 131.1(8)
N1 C6 C7 107.7(8)
C8 C7 C12 117.6(8)
C8 C7 C6 129.3(8)
C12 C7 C6 113.1(8)
C7 C8 C9 120.8(9)
C7 C8 H8 119.6
C9 C8 H8 119.6
C8 C9 C10 119.7(9)
C8 C9 H9 120.1
C10 C9 H9 120.1
C11 C10 C9 120.8(9)
C11 C10 H10 119.6
C9 C10 H10 119.6
C10 C11 C12 118.0(9)
C10 C11 H11 121.0
C12 C11 H11 121.0
C11 C12 C7 123.0(8)
C11 C12 S1 125.2(7)
C7 C12 S1 111.6(7)
C14 C13 C18 118.3(8)
C14 C13 C3 121.7(8)
C18 C13 C3 120.0(8)
C15 C14 C13 121.0(9)
C15 C14 H14 119.5
C13 C14 H14 119.5
C14 C15 C16 121.1(9)
C14 C15 H15 119.5
C16 C15 H15 119.5
C17 C16 C15 117.7(9)
C17 C16 H16 121.2
C15 C16 H16 121.2
C18 C17 C16 121.8(9)
C18 C17 H17 119.1
C16 C17 H17 119.1
C17 C18 C13 120.1(9)
C17 C18 H18 120.0
C13 C18 H18 120.0
C20 C19 C24 118.9(8)
C20 C19 C4 120.1(7)
C24 C19 C4 120.8(8)
C19 C20 C21 121.8(8)
C19 C20 H20 119.1
C21 C20 H20 119.1
C22 C21 C20 118.7(8)
C22 C21 H21 120.7
C20 C21 H21 120.7
C23 C22 C21 120.8(9)
C23 C22 Br22 120.5(7)
C21 C22 Br22 118.7(7)
C24 C23 C22 119.7(8)
C24 C23 H23 120.1
C22 C23 H23 120.1
C23 C24 C19 120.0(8)
C23 C24 H24 120.0
C19 C24 H24 120.0
O32 C32 N31 120.3(8)
O32 C32 C33 125.0(8)
N31 C32 C33 114.5(7)
C43 C33 C32 112.8(6)
C43 C33 C34 112.4(7)
C32 C33 C34 113.0(7)
C43 C33 H33 106.0
C32 C33 H33 106.0
C34 C33 H33 106.0
C35 C34 C49 113.5(7)
C35 C34 C33 111.1(7)
C49 C34 C33 106.7(7)
C35 C34 H34 108.5
C49 C34 H34 108.5
C33 C34 H34 108.5
C36 C35 C34 122.9(8)
C36 C35 H35 118.6
C34 C35 H35 118.6
C35 C36 C37 131.8(8)
C35 C36 N31 119.6(8)
C37 C36 N31 108.6(7)
C38 C37 C42 116.9(9)
C38 C37 C36 129.2(8)
C42 C37 C36 113.9(7)
C39 C38 C37 119.2(8)
C39 C38 H38 120.4
C37 C38 H38 120.4
C38 C39 C40 122.7(8)
C38 C39 H39 118.6
C40 C39 H39 118.6
C39 C40 C41 120.1(9)
C39 C40 H40 120.0
C41 C40 H40 120.0
C42 C41 C40 117.5(9)
C42 C41 H41 121.3
C40 C41 H41 121.3
C41 C42 C37 123.6(8)
C41 C42 S31 125.4(7)
C37 C42 S31 110.9(7)
C44 C43 C48 119.1(8)
C44 C43 C33 120.2(7)
C48 C43 C33 120.7(8)
C43 C44 C45 120.8(8)
C43 C44 H44 119.6
C45 C44 H44 119.6
C46 C45 C44 120.1(9)
C46 C45 H45 120.0
C44 C45 H45 120.0
C45 C46 C47 119.6(9)
C45 C46 H46 120.2
C47 C46 H46 120.2
C46 C47 C48 120.5(8)
C46 C47 H47 119.7
C48 C47 H47 119.7
C43 C48 C47 120.0(9)
C43 C48 H48 120.0
C47 C48 H48 120.0
C50 C49 C54 118.3(8)
C50 C49 C34 119.1(8)
C54 C49 C34 122.5(7)
C49 C50 C51 120.1(9)
C49 C50 H50 119.9
C51 C50 H50 119.9
C52 C51 C50 119.3(8)
C52 C51 H51 120.3
C50 C51 H51 120.3
C51 C52 C53 122.5(8)
C51 C52 Br52 117.7(7)
C53 C52 Br52 119.7(7)
C52 C53 C54 118.1(9)
C52 C53 H53 120.9
C54 C53 H53 120.9
C53 C54 C49 121.5(8)
C53 C54 H54 119.2
C49 C54 H54 119.2
Cl1 C61 Cl2 112.0(6)
Cl1 C61 Cl3 111.5(5)
Cl2 C61 Cl3 110.1(5)
Cl1 C61 H61 107.7
Cl2 C61 H61 107.7
Cl3 C61 H61 107.7

loop_
_geom_bond_atom_site_label_1
_geom_bond_atom_site_label_2
_geom_bond_distance
Br22 C22 1.898(10)
Br52 C52 1.923(9)
Cl1 C61 1.731(10)
Cl2 C61 1.762(9)
Cl3 C61 1.771(10)
S1 O11 1.425(6)
S1 O12 1.429(7)
S1 N1 1.698(7)
S1 C12 1.738(9)
S31 O41 1.420(7)
S31 O42 1.425(6)
S31 N31 1.701(8)
S31 C42 1.753(9)
O2 C2 1.222(10)
O32 C32 1.216(10)
N1 C2 1.385(11)
N1 C6 1.412(11)
N31 C32 1.371(11)
N31 C36 1.451(10)
C2 C3 1.496(12)
C3 C13 1.505(12)
C3 C4 1.577(11)
C3 H3 1.0000
C4 C5 1.494(12)
C4 C19 1.510(12)
C4 H4 1.0000
C5 C6 1.316(12)
C5 H5 0.9500
C6 C7 1.479(13)
C7 C8 1.366(13)
C7 C12 1.400(12)
C8 C9 1.391(13)
C8 H8 0.9500
C9 C10 1.407(13)
C9 H9 0.9500
C10 C11 1.355(13)
C10 H10 0.9500
C11 C12 1.390(13)
C11 H11 0.9500
C13 C14 1.387(12)
C13 C18 1.396(12)
C14 C15 1.379(13)
C14 H14 0.9500
C15 C16 1.392(13)
C15 H15 0.9500
C16 C17 1.383(13)
C16 H16 0.9500
C17 C18 1.383(13)
C17 H17 0.9500
C18 H18 0.9500
C19 C20 1.380(11)
C19 C24 1.409(11)
C20 C21 1.386(12)
C20 H20 0.9500
C21 C22 1.387(11)
C21 H21 0.9500
C22 C23 1.397(12)
C23 C24 1.381(12)
C23 H23 0.9500
C24 H24 0.9500
C32 C33 1.522(12)
C33 C43 1.499(11)
C33 C34 1.577(11)
C33 H33 1.0000
C34 C35 1.489(12)
C34 C49 1.512(11)
C34 H34 1.0000
C35 C36 1.323(12)
C35 H35 0.9500
C36 C37 1.450(13)
C37 C38 1.409(11)
C37 C42 1.417(11)
C38 C39 1.368(13)
C38 H38 0.9500
C39 C40 1.382(13)
C39 H39 0.9500
C40 C41 1.390(12)
C40 H40 0.9500
C41 C42 1.377(12)
C41 H41 0.9500
C43 C44 1.392(12)
C43 C48 1.392(12)
C44 C45 1.387(13)
C44 H44 0.9500
C45 C46 1.385(13)
C45 H45 0.9500
C46 C47 1.384(13)
C46 H46 0.9500
C47 C48 1.395(13)
C47 H47 0.9500
C48 H48 0.9500
C49 C50 1.388(12)
C49 C54 1.391(12)
C50 C51 1.403(12)
C50 H50 0.9500
C51 C52 1.349(12)
C51 H51 0.9500
C52 C53 1.370(13)
C53 C54 1.388(12)
C53 H53 0.9500
C54 H54 0.9500
C61 H61 1.0000

loop_
_geom_torsion_atom_site_label_1
_geom_torsion_atom_site_label_2
_geom_torsion_atom_site_label_3
_geom_torsion_atom_site_label_4
_geom_torsion
O11 S1 N1 C2 -54.1(7)
O12 S1 N1 C2 77.9(7)
C12 S1 N1 C2 -169.1(7)
O11 S1 N1 C6 121.4(6)
O12 S1 N1 C6 -106.6(7)
C12 S1 N1 C6 6.4(7)
O41 S31 N31 C32 -57.9(7)
O42 S31 N31 C32 74.5(7)
C42 S31 N31 C32 -173.1(7)
O41 S31 N31 C36 119.2(6)
O42 S31 N31 C36 -108.4(6)
C42 S31 N31 C36 4.1(6)
C6 N1 C2 O2 172.2(8)
S1 N1 C2 O2 -12.7(11)
C6 N1 C2 C3 -10.7(11)
S1 N1 C2 C3 164.5(6)
O2 C2 C3 C13 -16.9(11)
N1 C2 C3 C13 166.1(7)
O2 C2 C3 C4 -145.9(8)
N1 C2 C3 C4 37.1(10)
C2 C3 C4 C5 -43.8(10)
C13 C3 C4 C5 -173.2(7)
C2 C3 C4 C19 -167.3(7)
C13 C3 C4 C19 63.3(9)
C19 C4 C5 C6 147.0(8)
C3 C4 C5 C6 26.8(11)
C4 C5 C6 N1 -1.2(13)
C4 C5 C6 C7 179.7(8)
C2 N1 C6 C5 -8.9(13)
S1 N1 C6 C5 175.7(7)
C2 N1 C6 C7 170.4(7)
S1 N1 C6 C7 -5.0(9)
C5 C6 C7 C8 -1.0(16)
N1 C6 C7 C8 179.9(9)
C5 C6 C7 C12 179.6(9)
N1 C6 C7 C12 0.5(10)
C12 C7 C8 C9 -2.1(13)
C6 C7 C8 C9 178.5(8)
C7 C8 C9 C10 1.6(13)
C8 C9 C10 C11 0.1(13)
C9 C10 C11 C12 -1.1(13)
C10 C11 C12 C7 0.5(13)
C10 C11 C12 S1 176.6(7)
C8 C7 C12 C11 1.1(13)
C6 C7 C12 C11 -179.4(8)
C8 C7 C12 S1 -175.5(7)
C6 C7 C12 S1 4.0(9)
O11 S1 C12 C11 65.3(9)
O12 S1 C12 C11 -70.1(8)
N1 S1 C12 C11 177.7(8)
O11 S1 C12 C7 -118.1(6)
O12 S1 C12 C7 106.4(7)
N1 S1 C12 C7 -5.8(7)
C2 C3 C13 C14 126.5(8)
C4 C3 C13 C14 -103.6(9)
C2 C3 C13 C18 -52.8(10)
C4 C3 C13 C18 77.2(9)
C18 C13 C14 C15 0.6(12)
C3 C13 C14 C15 -178.6(8)
C13 C14 C15 C16 0.7(13)
C14 C15 C16 C17 -1.3(13)
C15 C16 C17 C18 0.5(13)
C16 C17 C18 C13 0.9(13)
C14 C13 C18 C17 -1.4(12)
C3 C13 C18 C17 177.8(7)
C5 C4 C19 C20 -51.7(11)
C3 C4 C19 C20 69.1(10)
C5 C4 C19 C24 133.4(8)
C3 C4 C19 C24 -105.8(9)
C24 C19 C20 C21 1.2(13)
C4 C19 C20 C21 -173.8(8)
C19 C20 C21 C22 -0.2(13)
C20 C21 C22 C23 -1.5(13)
C20 C21 C22 Br22 175.7(6)
C21 C22 C23 C24 2.2(13)
Br22 C22 C23 C24 -174.9(7)
C22 C23 C24 C19 -1.2(13)
C20 C19 C24 C23 -0.4(13)
C4 C19 C24 C23 174.5(8)
C36 N31 C32 O32 170.9(8)
S31 N31 C32 O32 -12.3(11)
C36 N31 C32 C33 -13.2(11)
S31 N31 C32 C33 163.6(6)
O32 C32 C33 C43 -18.3(12)
N31 C32 C33 C43 166.1(7)
O32 C32 C33 C34 -147.2(8)
N31 C32 C33 C34 37.2(10)
C43 C33 C34 C35 -171.5(7)
C32 C33 C34 C35 -42.3(9)
C43 C33 C34 C49 64.4(9)
C32 C33 C34 C49 -166.5(7)
C49 C34 C35 C36 145.2(8)
C33 C34 C35 C36 25.0(11)
C34 C35 C36 C37 177.6(8)
C34 C35 C36 N31 -0.7(13)
C32 N31 C36 C35 -6.6(12)
S31 N31 C36 C35 176.4(7)
C32 N31 C36 C37 174.7(8)
S31 N31 C36 C37 -2.3(9)
C35 C36 C37 C38 0.3(16)
N31 C36 C37 C38 178.8(8)
C35 C36 C37 C42 -179.9(9)
N31 C36 C37 C42 -1.4(10)
C42 C37 C38 C39 0.0(12)
C36 C37 C38 C39 179.8(8)
C37 C38 C39 C40 -0.7(14)
C38 C39 C40 C41 -0.1(14)
C39 C40 C41 C42 1.5(14)
C40 C41 C42 C37 -2.2(14)
C40 C41 C42 S31 174.7(7)
C38 C37 C42 C41 1.5(13)
C36 C37 C42 C41 -178.3(8)
C38 C37 C42 S31 -175.8(6)
C36 C37 C42 S31 4.4(9)
O41 S31 C42 C41 64.6(9)
O42 S31 C42 C41 -70.0(9)
N31 S31 C42 C41 178.0(8)
O41 S31 C42 C37 -118.1(6)
O42 S31 C42 C37 107.2(7)
N31 S31 C42 C37 -4.8(7)
C32 C33 C43 C44 125.7(8)
C34 C33 C43 C44 -105.1(9)
C32 C33 C43 C48 -56.2(11)
C34 C33 C43 C48 73.0(9)
C48 C43 C44 C45 1.0(13)
C33 C43 C44 C45 179.2(8)
C43 C44 C45 C46 -0.2(14)
C44 C45 C46 C47 -0.5(14)
C45 C46 C47 C48 0.4(13)
C44 C43 C48 C47 -1.1(13)
C33 C43 C48 C47 -179.3(8)
C46 C47 C48 C43 0.4(13)
C35 C34 C49 C50 -47.8(11)
C33 C34 C49 C50 74.9(10)
C35 C34 C49 C54 136.9(8)
C33 C34 C49 C54 -100.4(9)
C54 C49 C50 C51 3.0(13)
C34 C49 C50 C51 -172.6(8)
C49 C50 C51 C52 -2.0(14)
C50 C51 C52 C53 -0.7(14)
C50 C51 C52 Br52 -179.9(7)
C51 C52 C53 C54 2.4(14)
Br52 C52 C53 C54 -178.5(7)
C52 C53 C54 C49 -1.4(14)
C50 C49 C54 C53 -1.2(13)
C34 C49 C54 C53 174.1(8)
